data_7131968
loop_
_publ_author_name
'Zhang, Shirui'
'Wang, Xiaoming'
'Fang, Leiming'
'Li, Jiachen'
'Xu, Yingying'
'Ren, Zihan'
'Yang, Zupei'
'Kuang, Xiaojun'
'Jiao, Huan'

_publ_section_title
;
 BaLa5V2O3N7: A Novel Anti-Perovskite Oxynitride for Electrode
 Applications
;
_journal_name_full 'Chemical Communications'
_journal_paper_doi 10.1039/D3CC02785F
_journal_year 2023
_chemical_formula_moiety 'Ba La5 N7 O3 V2'
_chemical_formula_sum 'Ba La5 N7 O3 V2'
_chemical_formula_weight 1079.84
_chemical_name_common La5BaV2N7O3
_chemical_name_systematic La5BaV2N7O3
_chemical_properties_physical Air-sensitive,Oxygen-sensitive
_space_group_crystal_system tetragonal
_space_group_IT_number 140
_space_group_name_Hall '-I 4 2c'
_space_group_name_H-M_alt 'I 4/m c m'
_atom_sites_solution_primary dual
_audit_creation_date 2023-04-26
_audit_creation_method
;
Olex2 1.5
(compiled 2021.08.20 svn.r13c46975 for OlexSys, GUI svn.r6396)
;
_audit_update_record
;
2023-04-26 deposited with the CCDC.	2023-08-04 downloaded from the CCDC.
;
_cell_angle_alpha 90
_cell_angle_beta 90
_cell_angle_gamma 90
_cell_formula_units_Z 2
_cell_length_a 6.88330(10)
_cell_length_b 6.88330(10)
_cell_length_c 11.3400(2)
_cell_measurement_reflns_used 2027
_cell_measurement_temperature 150.00(10)
_cell_measurement_theta_max 74.6370
_cell_measurement_theta_min 7.8040
_cell_volume 537.287(15)
_computing_cell_refinement 'CrysAlisPro 1.171.41.93a (Rigaku OD, 2020)'
_computing_data_collection 'CrysAlisPro 1.171.41.93a (Rigaku OD, 2020)'
_computing_data_reduction 'CrysAlisPro 1.171.41.93a (Rigaku OD, 2020)'
_computing_molecular_graphics 'Olex2 1.5 (Dolomanov et al., 2009)'
_computing_publication_material 'Olex2 1.5 (Dolomanov et al., 2009)'
_computing_structure_refinement 'SHELXL 2017/1 (Sheldrick, 2015)'
_computing_structure_solution 'SHELXT 2014/5 (Sheldrick, 2014)'
_diffrn_ambient_environment N~2~
_diffrn_ambient_temperature 150.00(10)
_diffrn_detector_area_resol_mean 10.0000
_diffrn_measured_fraction_theta_full 1.000
_diffrn_measured_fraction_theta_max 0.949
_diffrn_measurement_details
;
List of Runs (angles in degrees, time in seconds):

  # Type    Start    End  Width  t~exp~   \w     \q     \k     \f   Frames
#--------------------------------------------------------------------------
  1  \w   -120.00 -28.00   0.50    1.00    --  -46.82 -66.00 -37.00  184
  2  \w    -25.00  69.00   0.50    1.00    --   46.82 -73.00  92.00  188
  3  \w   -125.00 -26.00   0.50    1.26    --  -99.00  82.00 -28.00  198
  4  \w    -90.00 -26.00   0.50    1.26    --  -99.00  73.00-138.00  128
  5  \w     86.00 178.00   0.50    1.26    --  108.75  82.00 -28.00  184
  6  \w     90.00 178.00   0.50    1.26    --  108.75  66.00  96.00  176
  7  \w     36.00  97.00   0.50    1.26    --  108.75 -73.00  92.00  122
  8  \w     87.00 178.00   0.50    1.26    --  108.75  73.00-138.00  182
  9  \w   -120.00 -74.00   0.50    1.00    --  -46.82-125.00  60.00   92
 10  \w    -23.00  29.00   0.50    1.00    --  -46.82  19.00-150.00  104
 11  \w   -120.00 -74.00   0.50    1.00    --  -46.82-125.00-120.00   92
 12  \w     94.00 178.00   0.50    1.26    --  108.75  45.00 -30.00  168
 13  \w     91.00 178.00   0.50    1.26    --  108.75  61.00   0.00  174
 14  \w     94.00 178.00   0.50    1.26    --  108.75  45.00-150.00  168
 15  \w     91.00 178.00   0.50    1.26    --  108.75  61.00  60.00  174
 16  \w     93.00 178.00   0.50    1.26    --  108.75  30.00   0.00  170
 17  \w     36.00 109.00   0.50    1.26    --  108.75 -77.00 -60.00  146
 18  \w     36.00 106.00   0.50    1.26    --  108.75 -94.00   0.00  140
 19  \w     91.00 178.00   0.50    1.26    --  108.75  15.00-150.00  174
 20  \w     91.00 178.00   0.50    1.26    --  108.75  15.00 -60.00  174
 21  \w     94.00 178.00   0.50    1.26    --  108.75  45.00  60.00  168
 22  \w     94.00 178.00   0.50    1.26    --  108.75  45.00  30.00  168
 23  \w     85.00 178.00   0.50    1.26    --  108.75  77.00-180.00  186
 24  \w     36.00  73.00   0.50    1.26    --  108.75 -61.00-120.00   74
;
_diffrn_measurement_device 'four-circle diffractometer'
_diffrn_measurement_method '\w scans'
_diffrn_orient_matrix_type 'CrysAlisPro convention (1999,Acta A55,543-557)'
_diffrn_orient_matrix_UB_11 0.0024551000
_diffrn_orient_matrix_UB_12 0.1484947000
_diffrn_orient_matrix_UB_13 0.1016129000
_diffrn_orient_matrix_UB_21 -0.1948979000
_diffrn_orient_matrix_UB_22 0.0837114000
_diffrn_orient_matrix_UB_23 -0.0433418000
_diffrn_orient_matrix_UB_31 -0.1099236000
_diffrn_orient_matrix_UB_32 -0.1451047000
_diffrn_orient_matrix_UB_33 0.0790629000
_diffrn_radiation_probe x-ray
_diffrn_radiation_type CuK\a
_diffrn_radiation_wavelength 1.54184
_diffrn_reflns_av_R_equivalents 0.0397
_diffrn_reflns_av_unetI/netI 0.0138
_diffrn_reflns_Laue_measured_fraction_full 1.000
_diffrn_reflns_Laue_measured_fraction_max 0.949
_diffrn_reflns_limit_h_max 8
_diffrn_reflns_limit_h_min -8
_diffrn_reflns_limit_k_max 8
_diffrn_reflns_limit_k_min -8
_diffrn_reflns_limit_l_max 14
_diffrn_reflns_limit_l_min -14
_diffrn_reflns_number 3219
_diffrn_reflns_point_group_measured_fraction_full 1.000
_diffrn_reflns_point_group_measured_fraction_max 0.949
_diffrn_reflns_theta_full 67.684
_diffrn_reflns_theta_max 76.826
_diffrn_reflns_theta_min 7.814
_diffrn_source_type 'PhotonJet R (Cu) X-ray Source'
_exptl_absorpt_coefficient_mu 191.936
_exptl_absorpt_correction_T_max 1.00000
_exptl_absorpt_correction_T_min 0.27371
_exptl_absorpt_correction_type multi-scan
_exptl_absorpt_process_details
;
CrysAlisPro 1.171.41.93a (Rigaku Oxford Diffraction, 2020)
Empirical absorption correction using spherical harmonics,
implemented in SCALE3 ABSPACK scaling algorithm.
;
_exptl_crystal_colour 'metallic dark black'
_exptl_crystal_colour_lustre metallic
_exptl_crystal_colour_modifier dark
_exptl_crystal_colour_primary black
_exptl_crystal_density_diffrn 6.675
_exptl_crystal_description block
_exptl_crystal_F_000 920
_exptl_crystal_preparation
'A single crystal BaLa5V2O3N7 was prepared by ammonothermal method with the addition of Li3N/LiF as the flux. Ba3N2, LaN, V2O5, Li3N and LiF reaction materials were successively weighed and ground evenly in an agate mortar. The temperature rises to 1080?0C at a rate of 3?0C/min, constant temperature for 10 h to promote the full reaction of raw materials.'
_exptl_crystal_recrystallization_method 'From the Melt'
_exptl_crystal_size_max 0.02
_exptl_crystal_size_mid 0.01
_exptl_crystal_size_min 0.01
_refine_diff_density_max 1.028
_refine_diff_density_min -0.910
_refine_diff_density_rms 0.207
_refine_ls_extinction_coef 0.00009(3)
_refine_ls_extinction_expression Fc^*^=kFc[1+0.001xFc^2^\l^3^/sin(2\q)]^-1/4^
_refine_ls_extinction_method 'SHELXL-2017/1 (Sheldrick 2017)'
_refine_ls_goodness_of_fit_ref 1.258
_refine_ls_hydrogen_treatment undef
_refine_ls_matrix_type full
_refine_ls_number_parameters 18
_refine_ls_number_reflns 167
_refine_ls_number_restraints 0
_refine_ls_restrained_S_all 1.258
_refine_ls_R_factor_all 0.0189
_refine_ls_R_factor_gt 0.0189
_refine_ls_shift/su_max 0.000
_refine_ls_shift/su_mean 0.000
_refine_ls_structure_factor_coef Fsqd
_refine_ls_weighting_details 'w=1/[\s^2^(Fo^2^)+(0.0161P)^2^+10.3988P] where P=(Fo^2^+2Fc^2^)/3'
_refine_ls_weighting_scheme calc
_refine_ls_wR_factor_gt 0.0403
_refine_ls_wR_factor_ref 0.0403
_reflns_Friedel_coverage 0.000
_reflns_number_gt 167
_reflns_number_total 167
_reflns_threshold_expression 'I > 2\s(I)'
_cod_data_source_file d3cc02785f2.cif
_cod_data_source_block exp_1005_auto
_cod_original_cell_volume 537.287(18)
_cod_database_code 7131968
_shelx_shelxl_version_number 2017/1
_chemical_oxdiff_formula 'Ba La V N'
_shelx_space_group_comment
;
The symmetry employed for this shelxl refinement is uniquely defined
by the following loop, which should always be used as a source of
symmetry information in preference to the above space-group names.
They are only intended as comments.
;
_shelx_estimated_absorpt_t_max 0.250
_shelx_estimated_absorpt_t_min 0.114
_olex2_refinement_description
;
1. Shared sites
{N1, O1}
2. Uiso/Uaniso restraints and constraints
Uanis(N1) = Uanis(O1)
Uanis(La2) = Uanis(Ba1)
3. Others
 Fixed Sof: Ba1(0.0625) N1(0.4375) La2(0.0625) O1(0.0625)
;
_olex2_exptl_crystal_mounting_method 'MiTeGen loop rings'
_olex2_submission_special_instructions 'No special instructions were received'
_oxdiff_exptl_absorpt_empirical_details
;
Empirical correction (ABSPACK) includes:
- Absorption correction using spherical harmonics
- Frame scaling
;
_oxdiff_exptl_absorpt_empirical_full_max 2.473
_oxdiff_exptl_absorpt_empirical_full_min 0.517

loop_
_space_group_symop_operation_xyz
'x, y, z'
'-x, -y, z'
'-y, x, z'
'y, -x, z'
'-x, y, -z+1/2'
'x, -y, -z+1/2'
'y, x, -z+1/2'
'-y, -x, -z+1/2'
'x+1/2, y+1/2, z+1/2'
'-x+1/2, -y+1/2, z+1/2'
'-y+1/2, x+1/2, z+1/2'
'y+1/2, -x+1/2, z+1/2'
'-x+1/2, y+1/2, -z+1'
'x+1/2, -y+1/2, -z+1'
'y+1/2, x+1/2, -z+1'
'-y+1/2, -x+1/2, -z+1'
'-x, -y, -z'
'x, y, -z'
'y, -x, -z'
'-y, x, -z'
'x, -y, z-1/2'
'-x, y, z-1/2'
'-y, -x, z-1/2'
'y, x, z-1/2'
'-x+1/2, -y+1/2, -z+1/2'
'x+1/2, y+1/2, -z+1/2'
'y+1/2, -x+1/2, -z+1/2'
'-y+1/2, x+1/2, -z+1/2'
'x+1/2, -y+1/2, z'
'-x+1/2, y+1/2, z'
'-y+1/2, -x+1/2, z'
'y+1/2, x+1/2, z'

loop_
_atom_site_label
_atom_site_type_symbol
_atom_site_fract_x
_atom_site_fract_y
_atom_site_fract_z
_atom_site_U_iso_or_equiv
_atom_site_adp_type
_atom_site_occupancy
_atom_site_site_symmetry_order
_atom_site_calc_flag
_atom_site_refinement_flags_posn
_atom_site_refinement_flags_adp
_atom_site_refinement_flags_occupancy
_atom_site_disorder_assembly
_atom_site_disorder_group
La1 La 0.17155(5) 0.32845(5) 0.500000 0.0038(2) Uani 1 4 d S T P A .
Ba1 Ba 0.500000 0.500000 0.250000 0.0056(3) Uani 0.5 8 d S T P A 1
V1 V 0.500000 0.000000 0.250000 0.0032(5) Uani 1 8 d S T P . .
O2 O 0.500000 0.500000 0.500000 0.017(2) Uani 1 8 d S T P . .
N1 N 0.3560(7) 0.1440(7) 0.3503(5) 0.0115(12) Uani 0.875 2 d S T P A 3
La2 La 0.500000 0.500000 0.250000 0.0056(3) Uani 0.5 8 d S T P A 2
O1 O 0.3560(7) 0.1440(7) 0.3503(5) 0.0115(12) Uani 0.125 2 d S T P A 4

loop_
_atom_site_aniso_label
_atom_site_aniso_U_11
_atom_site_aniso_U_22
_atom_site_aniso_U_33
_atom_site_aniso_U_23
_atom_site_aniso_U_13
_atom_site_aniso_U_12
La1 0.0042(3) 0.0042(3) 0.0029(3) 0.000 0.000 -0.0001(2)
Ba1 0.0063(3) 0.0063(3) 0.0043(4) 0.000 0.000 0.000
V1 0.0038(7) 0.0038(7) 0.0021(9) 0.000 0.000 0.000
O2 0.013(3) 0.013(3) 0.027(6) 0.000 0.000 0.000
N1 0.0130(19) 0.0130(19) 0.009(2) 0.0005(17) -0.0005(17) 0.005(3)
La2 0.0063(3) 0.0063(3) 0.0043(4) 0.000 0.000 0.000
O1 0.0130(19) 0.0130(19) 0.009(2) 0.0005(17) -0.0005(17) 0.005(3)

loop_
_atom_type_symbol
_atom_type_description
_atom_type_scat_dispersion_real
_atom_type_scat_dispersion_imag
_atom_type_scat_source
Ba Ba -1.0456 8.4617 'International Tables Vol C Tables 4.2.6.8 and 6.1.1.4'
La La -1.4094 9.0376 'International Tables Vol C Tables 4.2.6.8 and 6.1.1.4'
N N 0.0311 0.0180 'International Tables Vol C Tables 4.2.6.8 and 6.1.1.4'
O O 0.0492 0.0322 'International Tables Vol C Tables 4.2.6.8 and 6.1.1.4'
V V 0.0687 2.1097 'International Tables Vol C Tables 4.2.6.8 and 6.1.1.4'

loop_
_geom_angle_atom_site_label_1
_geom_angle_atom_site_label_2
_geom_angle_atom_site_label_3
_geom_angle
_geom_angle_site_symmetry_1
_geom_angle_site_symmetry_3
_geom_angle_publ_flag
N1 La1 N1 86.8(3) 18_556 . ?
V1 Ba1 V1 90.0 25_655 . ?
O2 Ba1 V1 90.0 5_655 . ?
O2 Ba1 V1 90.0 5_655 25_655 ?
O2 Ba1 V1 90.0 . 25_655 ?
O2 Ba1 V1 90.0 . . ?
O2 Ba1 O2 180.0 5_655 . ?
La1 V1 La1 137.935(11) 9_544 19_556 ?
La1 V1 La1 61.002(16) 9_544 25 ?
La1 V1 La1 137.935(10) 3_655 9_544 ?
La1 V1 La1 137.935(11) 25 19_556 ?
La1 V1 La1 137.935(10) 3_655 25 ?
La1 V1 La1 61.002(16) 3_655 19_556 ?
La1 V1 Ba1 68.968(5) 9_544 25_655 ?
La1 V1 Ba1 68.968(5) 25 25 ?
La1 V1 Ba1 68.968(5) 3_655 25_655 ?
La1 V1 Ba1 111.032(5) 25 25_655 ?
La1 V1 Ba1 68.968(5) 19_556 25 ?
La1 V1 Ba1 111.032(5) 19_556 25_655 ?
La1 V1 Ba1 111.032(5) 9_544 25 ?
La1 V1 Ba1 111.032(5) 3_655 25 ?
La1 V1 La2 68.968(5) 3_655 . ?
La1 V1 La2 111.032(5) 19_556 . ?
La1 V1 La2 68.968(5) 25 . ?
La1 V1 La2 111.032(5) 9_544 . ?
Ba1 V1 Ba1 180.0 25 25_655 ?
N1 V1 La1 57.12(16) 28_545 25 ?
N1 V1 La1 57.12(16) 27 25 ?
N1 V1 La1 57.12(16) . 3_655 ?
N1 V1 La1 159.56(19) 27 19_556 ?
N1 V1 La1 159.56(19) 28_545 3_655 ?
N1 V1 La1 98.6(2) . 25 ?
N1 V1 La1 98.6(2) 27 3_655 ?
N1 V1 La1 159.56(19) 2_655 25 ?
N1 V1 La1 98.6(2) 28_545 19_556 ?
N1 V1 La1 57.12(16) 2_655 3_655 ?
N1 V1 La1 57.12(16) . 19_556 ?
N1 V1 La1 57.12(16) 2_655 19_556 ?
N1 V1 N1 113.4(2) 2_655 27 ?
N1 V1 N1 101.9(4) 28_545 27 ?
N1 V1 N1 113.4(2) . 28_545 ?
N1 V1 N1 113.4(2) . 27 ?
O1 V1 La1 98.6(2) . 25 ?
O1 V1 La1 57.12(16) . 3_655 ?
O1 V1 La1 57.12(16) . 19_556 ?
O1 V1 N1 113.4(2) . 27 ?
O1 V1 N1 113.4(2) . 28_545 ?
La1 O2 La1 180.0 19_566 3_655 ?
La1 O2 La1 180.0 17_666 . ?
La1 O2 La1 90.0 19_566 . ?
La1 O2 La1 90.0 3_655 . ?
La1 O2 La1 90.0 17_666 19_566 ?
La1 O2 La1 90.0 17_666 3_655 ?
La1 O2 Ba1 90.0 17_666 17_666 ?
La1 O2 Ba1 90.0 19_566 . ?
La1 O2 Ba1 90.0 . . ?
La1 O2 Ba1 90.0 19_566 17_666 ?
La1 O2 Ba1 90.0 3_655 . ?
La1 O2 Ba1 90.0 3_655 17_666 ?
La1 O2 Ba1 90.0 . 17_666 ?
La1 O2 Ba1 90.0 17_666 . ?
La1 O2 La2 90.0 17_666 . ?
La1 O2 La2 90.0 3_655 . ?
La1 O2 La2 90.0 19_566 . ?
La1 O2 La2 90.0 . . ?
Ba1 O2 Ba1 180.0 17_666 . ?
La1 N1 La1 86.94(16) . 19_556 ?
La1 N1 La1 74.37(15) 3_655 19_556 ?
La1 N1 La1 86.94(16) . 3_655 ?
V1 N1 La1 89.6(2) . 3_655 ?
V1 N1 La1 175.7(3) . . ?
V1 N1 La1 89.6(2) . 19_556 ?
V1 La2 V1 90.0 25_655 . ?
O2 La2 V1 90.0 5_655 25_655 ?
O2 La2 V1 90.0 . . ?
O2 La2 V1 90.0 . 25_655 ?
O2 La2 V1 90.0 5_655 . ?
O2 La2 O2 180.0 5_655 . ?
La1 O1 La1 74.37(15) 3_655 19_556 ?
La1 O1 La1 86.94(16) . 19_556 ?
La1 O1 La1 86.94(16) . 3_655 ?
V1 O1 La1 89.6(2) . 19_556 ?
V1 O1 La1 175.7(3) . . ?
V1 O1 La1 89.6(2) . 3_655 ?

loop_
_geom_bond_atom_site_label_1
_geom_bond_atom_site_label_2
_geom_bond_distance
_geom_bond_site_symmetry_2
_geom_bond_publ_flag
La1 O2 2.55061(16) 13_545 ?
La1 N1 2.471(6) 18_556 ?
La1 N1 2.471(6) . ?
La1 O1 2.471(6) . ?
Ba1 V1 3.44165(5) 25_655 ?
Ba1 V1 3.44165(5) . ?
Ba1 O2 2.83500(5) 5_655 ?
Ba1 O2 2.83500(5) . ?
V1 N1 1.805(6) . ?
V1 N1 1.805(6) 27 ?
V1 N1 1.805(6) 2_655 ?
V1 N1 1.805(6) 28_545 ?
V1 La2 3.44165(5) . ?
V1 O1 1.805(6) . ?
O2 La2 2.83500(5) . ?

loop_
_geom_torsion_atom_site_label_1
_geom_torsion_atom_site_label_2
_geom_torsion_atom_site_label_3
_geom_torsion_atom_site_label_4
_geom_torsion
_geom_torsion_site_symmetry_1
_geom_torsion_site_symmetry_2
_geom_torsion_site_symmetry_3
_geom_torsion_site_symmetry_4
_geom_torsion_publ_flag
La1 V1 N1 La1 -142.82(8) 9_544 . . 3_655 ?
La1 V1 N1 La1 142.82(8) 25 . . 19_556 ?
La1 V1 N1 La1 142.82(8) 9_544 . . 19_556 ?
La1 V1 N1 La1 74.37(15) 19_556 . . 3_655 ?
La1 V1 N1 La1 -74.37(15) 3_655 . . 19_556 ?
La1 V1 N1 La1 -142.82(8) 25 . . 3_655 ?
La1 V1 O1 La1 -142.82(8) 9_544 . . 3_655 ?
La1 V1 O1 La1 142.82(8) 9_544 . . 19_556 ?
La1 V1 O1 La1 -74.37(15) 3_655 . . 19_556 ?
La1 V1 O1 La1 -142.82(8) 25 . . 3_655 ?
La1 V1 O1 La1 74.37(15) 19_556 . . 3_655 ?
La1 V1 O1 La1 142.82(8) 25 . . 19_556 ?
N1 V1 N1 La1 85.03(3) 28_545 . . 19_556 ?
N1 V1 N1 La1 159.40(18) 28_545 . . 3_655 ?
N1 V1 N1 La1 -85.03(3) 27 . . 3_655 ?
N1 V1 N1 La1 -37.18(8) 2_655 . . 19_556 ?
N1 V1 N1 La1 37.18(8) 2_655 . . 3_655 ?
N1 V1 N1 La1 -159.40(18) 27 . . 19_556 ?
